data_4061156
_journal_name_full Organometallics
_journal_paper_doi 10.1021/om0495675
_journal_year 2004
_chemical_formula_sum 'C30 H46 Cl2 Si4 Zr'
_chemical_formula_weight 681.15
_space_group_IT_number 2
_symmetry_cell_setting triclinic
_symmetry_space_group_name_Hall '-P 1'
_symmetry_space_group_name_H-M 'P -1'
_cell_angle_alpha 85.801(3)
_cell_angle_beta 85.434(3)
_cell_angle_gamma 87.321(3)
_cell_formula_units_Z 4
_cell_length_a 10.2583(10)
_cell_length_b 17.7662(18)
_cell_length_c 19.364(2)
_cell_measurement_temperature 173(2)
_cell_volume 3505.5(6)
_diffrn_ambient_temperature 173(2)
_exptl_crystal_density_diffrn 1.291
_cod_database_code 4061156

loop_
_symmetry_equiv_pos_as_xyz
'x, y, z'
'-x, -y, -z'

loop_
_atom_site_label
_atom_site_type_symbol
_atom_site_fract_x
_atom_site_fract_y
_atom_site_fract_z
_atom_site_U_iso_or_equiv
_atom_site_adp_type
_atom_site_occupancy
_atom_site_symmetry_multiplicity
_atom_site_calc_flag
_atom_site_refinement_flags
_atom_site_disorder_assembly
_atom_site_disorder_group
Zr1 Zr 0.61901(4) -0.20416(2) 0.25153(2) 0.01733(12) Uani 1 1 d . . .
Cl1 Cl 0.40988(12) -0.26022(8) 0.27460(7) 0.0371(4) Uani 1 1 d . . .
Cl2 Cl 0.54326(13) -0.07509(7) 0.26864(7) 0.0363(4) Uani 1 1 d . . .
Si1 Si 0.84022(14) -0.07093(7) 0.12134(7) 0.0265(4) Uani 1 1 d . . .
Si2 Si 0.65732(14) -0.37761(7) 0.12361(7) 0.0283(4) Uani 1 1 d . . .
Si3 Si 1.01757(12) -0.24826(7) 0.29321(7) 0.0236(4) Uani 1 1 d . . .
Si4 Si 0.54711(13) -0.15036(8) 0.44427(7) 0.0257(4) Uani 1 1 d . . .
C1 C 0.5908(4) -0.1484(2) 0.1233(2) 0.0207(12) Uani 1 1 d . . .
C2 C 0.7273(4) -0.1509(2) 0.1388(2) 0.0184(12) Uani 1 1 d . . .
C3 C 0.7636(4) -0.2298(2) 0.1452(2) 0.0180(12) Uani 1 1 d . . .
H3A H 0.8560 -0.2502 0.1461 0.022 Uiso 1 1 calc R . .
C4 C 0.6549(4) -0.2749(2) 0.1408(2) 0.0183(12) Uani 1 1 d . . .
C5 C 0.5470(4) -0.2226(3) 0.1252(2) 0.0206(12) Uani 1 1 d . . .
C6 C 0.4194(4) -0.2353(3) 0.1090(2) 0.0269(13) Uani 1 1 d . . .
H6A H 0.3898 -0.2853 0.1103 0.032 Uiso 1 1 calc R . .
C7 C 0.3400(5) -0.1764(3) 0.0917(3) 0.0371(15) Uani 1 1 d . . .
H7A H 0.2542 -0.1851 0.0797 0.044 Uiso 1 1 calc R . .
C8 C 0.3805(5) -0.1014(3) 0.0908(3) 0.0399(16) Uani 1 1 d . . .
H8A H 0.3217 -0.0606 0.0784 0.048 Uiso 1 1 calc R . .
C9 C 0.5026(5) -0.0868(3) 0.1076(3) 0.0309(14) Uani 1 1 d . . .
H9A H 0.5284 -0.0363 0.1088 0.037 Uiso 1 1 calc R . .
C10 C 0.8277(5) -0.4173(3) 0.1228(3) 0.0402(16) Uani 1 1 d . . .
H10A H 0.8589 -0.4166 0.1692 0.060 Uiso 1 1 calc R . .
H10B H 0.8839 -0.3869 0.0894 0.060 Uiso 1 1 calc R . .
H10C H 0.8303 -0.4694 0.1092 0.060 Uiso 1 1 calc R . .
C11 C 0.5407(5) -0.4319(3) 0.1840(3) 0.0413(16) Uani 1 1 d . . .
H11A H 0.5661 -0.4307 0.2316 0.062 Uiso 1 1 calc R . .
H11B H 0.5421 -0.4843 0.1713 0.062 Uiso 1 1 calc R . .
H11C H 0.4522 -0.4092 0.1810 0.062 Uiso 1 1 calc R . .
C12 C 0.6039(6) -0.3811(3) 0.0340(3) 0.0530(18) Uani 1 1 d . . .
H12A H 0.5139 -0.3603 0.0325 0.079 Uiso 1 1 calc R . .
H12B H 0.6078 -0.4336 0.0214 0.079 Uiso 1 1 calc R . .
H12C H 0.6619 -0.3512 0.0012 0.079 Uiso 1 1 calc R . .
C13 C 0.7991(6) -0.0170(3) 0.0396(3) 0.0461(17) Uani 1 1 d . . .
H13A H 0.8572 0.0253 0.0300 0.069 Uiso 1 1 calc R . .
H13B H 0.7081 0.0023 0.0444 0.069 Uiso 1 1 calc R . .
H13C H 0.8104 -0.0503 0.0012 0.069 Uiso 1 1 calc R . .
C14 C 1.0071(5) -0.1130(3) 0.1055(3) 0.0430(16) Uani 1 1 d . . .
H14A H 1.0329 -0.1416 0.1478 0.065 Uiso 1 1 calc R . .
H14B H 1.0684 -0.0727 0.0926 0.065 Uiso 1 1 calc R . .
H14C H 1.0085 -0.1468 0.0677 0.065 Uiso 1 1 calc R . .
C15 C 0.8338(5) -0.0038(3) 0.1910(3) 0.0390(16) Uani 1 1 d . . .
H15A H 0.8556 -0.0310 0.2347 0.059 Uiso 1 1 calc R . .
H15B H 0.7455 0.0196 0.1968 0.059 Uiso 1 1 calc R . .
H15C H 0.8970 0.0355 0.1782 0.059 Uiso 1 1 calc R . .
C16 C 0.7545(4) -0.3073(2) 0.3241(2) 0.0212(12) Uani 1 1 d . . .
C17 C 0.8327(4) -0.2423(2) 0.3075(2) 0.0211(12) Uani 1 1 d . . .
C18 C 0.7662(4) -0.1831(2) 0.3435(2) 0.0173(12) Uani 1 1 d . . .
H18A H 0.8051 -0.1336 0.3491 0.021 Uiso 1 1 calc R . .
C19 C 0.6484(4) -0.2068(2) 0.3790(2) 0.0169(12) Uani 1 1 d . . .
C20 C 0.6419(4) -0.2858(2) 0.3698(2) 0.0201(12) Uani 1 1 d . . .
C21 C 0.5549(5) -0.3410(3) 0.3969(2) 0.0281(14) Uani 1 1 d . . .
H21A H 0.4782 -0.3273 0.4248 0.034 Uiso 1 1 calc R . .
C22 C 0.5816(5) -0.4141(3) 0.3829(3) 0.0370(15) Uani 1 1 d . . .
H22A H 0.5236 -0.4515 0.4023 0.044 Uiso 1 1 calc R . .
C23 C 0.6930(5) -0.4365(3) 0.3402(3) 0.0315(14) Uani 1 1 d . . .
H23A H 0.7089 -0.4884 0.3322 0.038 Uiso 1 1 calc R . .
C24 C 0.7775(5) -0.3845(2) 0.3106(3) 0.0254(13) Uani 1 1 d . . .
H24A H 0.8511 -0.3997 0.2811 0.030 Uiso 1 1 calc R . .
C25 C 1.0833(4) -0.3004(3) 0.2170(3) 0.0301(14) Uani 1 1 d . . .
H25A H 1.0573 -0.2729 0.1742 0.045 Uiso 1 1 calc R . .
H25B H 1.0482 -0.3510 0.2207 0.045 Uiso 1 1 calc R . .
H25C H 1.1790 -0.3046 0.2160 0.045 Uiso 1 1 calc R . .
C26 C 1.0826(5) -0.1513(3) 0.2905(3) 0.0368(15) Uani 1 1 d . . .
H26A H 1.0568 -0.1219 0.2486 0.055 Uiso 1 1 calc R . .
H26B H 1.1783 -0.1550 0.2899 0.055 Uiso 1 1 calc R . .
H26C H 1.0468 -0.1261 0.3317 0.055 Uiso 1 1 calc R . .
C27 C 1.0688(5) -0.3024(3) 0.3731(3) 0.0371(15) Uani 1 1 d . . .
H27A H 1.1645 -0.3083 0.3706 0.056 Uiso 1 1 calc R . .
H27B H 1.0310 -0.3523 0.3768 0.056 Uiso 1 1 calc R . .
H27C H 1.0379 -0.2752 0.4138 0.056 Uiso 1 1 calc R . .
C28 C 0.6197(5) -0.0560(3) 0.4429(3) 0.0446(16) Uani 1 1 d . . .
H28A H 0.5693 -0.0253 0.4765 0.067 Uiso 1 1 calc R . .
H28B H 0.6173 -0.0307 0.3962 0.067 Uiso 1 1 calc R . .
H28C H 0.7106 -0.0624 0.4551 0.067 Uiso 1 1 calc R . .
C29 C 0.5671(5) -0.2023(3) 0.5308(3) 0.0410(16) Uani 1 1 d . . .
H29A H 0.5159 -0.1757 0.5671 0.061 Uiso 1 1 calc R . .
H29B H 0.6597 -0.2048 0.5403 0.061 Uiso 1 1 calc R . .
H29C H 0.5361 -0.2536 0.5304 0.061 Uiso 1 1 calc R . .
C30 C 0.3691(4) -0.1423(3) 0.4306(3) 0.0349(15) Uani 1 1 d . . .
H30A H 0.3232 -0.1127 0.4666 0.052 Uiso 1 1 calc R . .
H30B H 0.3339 -0.1929 0.4333 0.052 Uiso 1 1 calc R . .
H30C H 0.3566 -0.1170 0.3848 0.052 Uiso 1 1 calc R . .
Zr2 Zr 1.00189(4) -0.29432(2) -0.25969(2) 0.01819(12) Uani 1 1 d . . .
Cl3 Cl 1.20125(12) -0.22588(8) -0.27095(7) 0.0363(4) Uani 1 1 d . . .
Cl4 Cl 1.10161(14) -0.41974(7) -0.24878(7) 0.0388(4) Uani 1 1 d . . .
Si5 Si 0.95252(14) -0.11587(7) -0.39912(7) 0.0283(4) Uani 1 1 d . . .
Si6 Si 0.72661(15) -0.41096(8) -0.35013(8) 0.0316(4) Uani 1 1 d . . .
Si7 Si 0.70422(13) -0.14978(8) -0.17517(8) 0.0276(4) Uani 1 1 d . . .
Si8 Si 1.17870(13) -0.29226(7) -0.08649(7) 0.0253(4) Uani 1 1 d . . .
C31 C 1.0386(5) -0.2747(3) -0.3946(2) 0.0244(13) Uani 1 1 d . . .
C32 C 0.9449(4) -0.2186(2) -0.3679(2) 0.0191(12) Uani 1 1 d . . .
C33 C 0.8333(4) -0.2592(2) -0.3435(2) 0.0197(12) Uani 1 1 d . . .
H33A H 0.7461 -0.2346 -0.3302 0.024 Uiso 1 1 calc R . .
C34 C 0.8542(5) -0.3385(2) -0.3486(2) 0.0242(13) Uani 1 1 d . . .
C35 C 0.9829(5) -0.3462(2) -0.3842(2) 0.0227(13) Uani 1 1 d . . .
C36 C 1.0544(5) -0.4116(3) -0.4088(3) 0.0358(15) Uani 1 1 d . . .
H36A H 1.0187 -0.4601 -0.4019 0.043 Uiso 1 1 calc R . .
C37 C 1.1749(6) -0.4022(3) -0.4423(3) 0.0412(16) Uani 1 1 d . . .
H37A H 1.2217 -0.4446 -0.4606 0.049 Uiso 1 1 calc R . .
C38 C 1.2317(5) -0.3320(3) -0.4505(3) 0.0430(16) Uani 1 1 d . . .
H38A H 1.3167 -0.3278 -0.4735 0.052 Uiso 1 1 calc R . .
C39 C 1.1677(5) -0.2696(3) -0.4263(3) 0.0336(15) Uani 1 1 d . . .
H39A H 1.2092 -0.2226 -0.4306 0.040 Uiso 1 1 calc R . .
C40 C 0.5605(5) -0.3753(3) -0.3192(3) 0.0389(15) Uani 1 1 d . . .
H40A H 0.5393 -0.3273 -0.3450 0.058 Uiso 1 1 calc R . .
H40B H 0.5585 -0.3673 -0.2695 0.058 Uiso 1 1 calc R . .
H40C H 0.4961 -0.4123 -0.3266 0.058 Uiso 1 1 calc R . .
C41 C 0.7747(6) -0.5016(3) -0.3033(3) 0.0477(17) Uani 1 1 d . . .
H41A H 0.7764 -0.4943 -0.2537 0.072 Uiso 1 1 calc R . .
H41B H 0.8618 -0.5189 -0.3218 0.072 Uiso 1 1 calc R . .
H41C H 0.7112 -0.5396 -0.3096 0.072 Uiso 1 1 calc R . .
C42 C 0.7244(6) -0.4273(3) -0.4446(3) 0.0502(17) Uani 1 1 d . . .
H42A H 0.7000 -0.3799 -0.4704 0.075 Uiso 1 1 calc R . .
H42B H 0.6605 -0.4653 -0.4504 0.075 Uiso 1 1 calc R . .
H42C H 0.8115 -0.4454 -0.4625 0.075 Uiso 1 1 calc R . .
C43 C 0.9840(5) -0.1168(3) -0.4952(3) 0.0373(15) Uani 1 1 d . . .
H43A H 1.0684 -0.1430 -0.5063 0.056 Uiso 1 1 calc R . .
H43B H 0.9859 -0.0647 -0.5158 0.056 Uiso 1 1 calc R . .
H43C H 0.9143 -0.1430 -0.5140 0.056 Uiso 1 1 calc R . .
C44 C 1.0836(5) -0.0651(3) -0.3629(3) 0.0530(18) Uani 1 1 d . . .
H44A H 1.1682 -0.0917 -0.3727 0.079 Uiso 1 1 calc R . .
H44B H 1.0652 -0.0635 -0.3126 0.079 Uiso 1 1 calc R . .
H44C H 1.0864 -0.0135 -0.3845 0.079 Uiso 1 1 calc R . .
C45 C 0.7919(5) -0.0655(3) -0.3808(3) 0.0406(16) Uani 1 1 d . . .
H45A H 0.7980 -0.0123 -0.3974 0.061 Uiso 1 1 calc R . .
H45B H 0.7683 -0.0693 -0.3307 0.061 Uiso 1 1 calc R . .
H45C H 0.7248 -0.0886 -0.4047 0.061 Uiso 1 1 calc R . .
C46 C 0.8125(4) -0.3070(2) -0.1609(2) 0.0182(12) Uani 1 1 d . . .
C47 C 0.8353(4) -0.2275(2) -0.1782(2) 0.0205(12) Uani 1 1 d . . .
C48 C 0.9615(4) -0.2175(2) -0.1574(2) 0.0180(12) Uani 1 1 d . . .
H48A H 0.9986 -0.1667 -0.1550 0.022 Uiso 1 1 calc R . .
C49 C 1.0221(4) -0.2854(2) -0.1308(2) 0.0190(12) Uani 1 1 d . . .
C50 C 0.9252(4) -0.3416(2) -0.1314(2) 0.0178(12) Uani 1 1 d . . .
C51 C 0.9244(5) -0.4184(3) -0.1074(2) 0.0264(13) Uani 1 1 d . . .
H51A H 1.0001 -0.4429 -0.0893 0.032 Uiso 1 1 calc R . .
C52 C 0.8145(5) -0.4570(3) -0.1105(3) 0.0375(16) Uani 1 1 d . . .
H52A H 0.8132 -0.5086 -0.0936 0.045 Uiso 1 1 calc R . .
C53 C 0.7018(5) -0.4223(3) -0.1382(3) 0.0356(15) Uani 1 1 d . . .
H53A H 0.6251 -0.4502 -0.1383 0.043 Uiso 1 1 calc R . .
C54 C 0.7016(5) -0.3491(3) -0.1648(3) 0.0290(14) Uani 1 1 d . . .
H54A H 0.6270 -0.3270 -0.1857 0.035 Uiso 1 1 calc R . .
C55 C 0.5722(5) -0.1539(3) -0.2349(3) 0.0380(15) Uani 1 1 d . . .
H55A H 0.5306 -0.2027 -0.2266 0.057 Uiso 1 1 calc R . .
H55B H 0.6096 -0.1483 -0.2831 0.057 Uiso 1 1 calc R . .
H55C H 0.5067 -0.1130 -0.2265 0.057 Uiso 1 1 calc R . .
C56 C 0.7869(5) -0.0584(3) -0.1878(3) 0.0370(15) Uani 1 1 d . . .
H56A H 0.7210 -0.0167 -0.1865 0.056 Uiso 1 1 calc R . .
H56B H 0.8379 -0.0556 -0.2328 0.056 Uiso 1 1 calc R . .
H56C H 0.8454 -0.0548 -0.1506 0.056 Uiso 1 1 calc R . .
C57 C 0.6266(5) -0.1615(3) -0.0845(3) 0.0467(17) Uani 1 1 d . . .
H57A H 0.5833 -0.2098 -0.0778 0.070 Uiso 1 1 calc R . .
H57B H 0.5618 -0.1201 -0.0766 0.070 Uiso 1 1 calc R . .
H57C H 0.6940 -0.1608 -0.0514 0.070 Uiso 1 1 calc R . .
C58 C 1.2422(5) -0.1960(3) -0.0883(3) 0.0351(15) Uani 1 1 d . . .
H58A H 1.1743 -0.1617 -0.0682 0.053 Uiso 1 1 calc R . .
H58B H 1.2668 -0.1780 -0.1364 0.053 Uiso 1 1 calc R . .
H58C H 1.3191 -0.1975 -0.0612 0.053 Uiso 1 1 calc R . .
C59 C 1.1338(5) -0.3268(3) 0.0053(3) 0.0438(16) Uani 1 1 d . . .
H59A H 1.1005 -0.3777 0.0064 0.066 Uiso 1 1 calc R . .
H59B H 1.0659 -0.2927 0.0258 0.066 Uiso 1 1 calc R . .
H59C H 1.2113 -0.3281 0.0320 0.066 Uiso 1 1 calc R . .
C60 C 1.3074(5) -0.3583(3) -0.1241(3) 0.0422(16) Uani 1 1 d . . .
H60A H 1.2732 -0.4091 -0.1228 0.063 Uiso 1 1 calc R . .
H60B H 1.3842 -0.3598 -0.0969 0.063 Uiso 1 1 calc R . .
H60C H 1.3324 -0.3408 -0.1723 0.063 Uiso 1 1 calc R . .

loop_
_atom_site_aniso_label
_atom_site_aniso_U_11
_atom_site_aniso_U_22
_atom_site_aniso_U_33
_atom_site_aniso_U_23
_atom_site_aniso_U_13
_atom_site_aniso_U_12
Zr1 0.0163(3) 0.0187(2) 0.0162(3) 0.0004(2) 0.0019(2) 0.0005(2)
Cl1 0.0205(7) 0.0622(9) 0.0282(8) 0.0023(7) 0.0008(6) -0.0108(6)
Cl2 0.0534(9) 0.0274(7) 0.0255(8) -0.0006(6) 0.0025(7) 0.0132(6)
Si1 0.0322(8) 0.0198(7) 0.0262(9) 0.0049(6) 0.0029(7) -0.0062(6)
Si2 0.0360(9) 0.0233(7) 0.0261(9) -0.0064(7) 0.0022(7) -0.0064(6)
Si3 0.0168(7) 0.0291(8) 0.0247(8) -0.0016(7) -0.0003(6) 0.0005(6)
Si4 0.0249(8) 0.0292(8) 0.0222(8) -0.0060(7) 0.0060(7) 0.0008(6)
C1 0.026(3) 0.023(3) 0.012(3) -0.003(2) 0.001(2) 0.011(2)
C2 0.021(3) 0.017(2) 0.015(3) -0.001(2) 0.007(2) 0.004(2)
C3 0.018(3) 0.024(3) 0.009(3) 0.005(2) 0.004(2) 0.002(2)
C4 0.020(3) 0.017(2) 0.017(3) 0.003(2) 0.003(2) -0.004(2)
C5 0.014(3) 0.034(3) 0.014(3) -0.003(2) -0.002(2) 0.003(2)
C6 0.023(3) 0.036(3) 0.021(3) -0.003(2) -0.001(2) 0.000(2)
C7 0.033(3) 0.059(4) 0.019(3) -0.011(3) -0.003(3) 0.006(3)
C8 0.034(3) 0.063(4) 0.020(3) 0.001(3) -0.005(3) 0.023(3)
C9 0.034(3) 0.033(3) 0.023(3) 0.000(2) 0.003(3) 0.005(3)
C10 0.058(4) 0.024(3) 0.038(4) 0.000(3) -0.002(3) 0.001(3)
C11 0.045(3) 0.037(3) 0.043(4) -0.005(3) -0.002(3) -0.017(3)
C12 0.071(4) 0.055(4) 0.035(4) -0.020(3) -0.007(3) 0.005(3)
C13 0.064(4) 0.039(3) 0.033(4) 0.016(3) 0.000(3) -0.014(3)
C14 0.048(4) 0.031(3) 0.047(4) 0.006(3) 0.011(3) -0.010(3)
C15 0.049(4) 0.025(3) 0.042(4) 0.001(3) 0.004(3) -0.010(3)
C16 0.023(3) 0.022(3) 0.019(3) 0.000(2) -0.004(2) 0.001(2)
C17 0.029(3) 0.017(2) 0.017(3) -0.002(2) -0.003(2) 0.001(2)
C18 0.010(2) 0.024(3) 0.018(3) -0.002(2) -0.001(2) 0.000(2)
C19 0.014(3) 0.022(3) 0.015(3) -0.004(2) -0.002(2) 0.000(2)
C20 0.026(3) 0.022(3) 0.012(3) -0.002(2) -0.001(2) -0.002(2)
C21 0.038(3) 0.025(3) 0.021(3) 0.002(2) 0.002(3) -0.007(2)
C22 0.052(4) 0.029(3) 0.031(3) 0.002(3) 0.001(3) -0.022(3)
C23 0.045(3) 0.017(3) 0.033(3) 0.000(2) 0.002(3) -0.003(2)
C24 0.028(3) 0.020(3) 0.027(3) -0.002(2) 0.002(2) 0.004(2)
C25 0.020(3) 0.042(3) 0.027(3) 0.000(3) 0.003(2) 0.004(2)
C26 0.033(3) 0.039(3) 0.040(4) -0.012(3) -0.003(3) -0.005(3)
C27 0.034(3) 0.043(3) 0.033(3) -0.003(3) -0.003(3) 0.008(3)
C28 0.048(4) 0.041(3) 0.045(4) -0.015(3) 0.006(3) -0.003(3)
C29 0.049(4) 0.047(3) 0.027(3) -0.010(3) 0.000(3) -0.002(3)
C30 0.029(3) 0.042(3) 0.032(3) -0.005(3) 0.007(3) 0.004(3)
Zr2 0.0230(3) 0.0158(2) 0.0148(3) 0.0009(2) 0.0025(2) -0.0008(2)
Cl3 0.0299(7) 0.0518(8) 0.0270(8) 0.0037(7) 0.0012(6) -0.0142(6)
Cl4 0.0614(9) 0.0292(7) 0.0229(8) -0.0009(6) 0.0009(7) 0.0198(7)
Si5 0.0423(9) 0.0185(7) 0.0242(8) 0.0059(6) -0.0058(7) -0.0090(6)
Si6 0.0474(9) 0.0239(8) 0.0247(9) -0.0033(7) -0.0004(7) -0.0148(7)
Si7 0.0252(8) 0.0267(8) 0.0308(9) -0.0081(7) 0.0001(7) 0.0048(6)
Si8 0.0255(8) 0.0261(7) 0.0243(8) 0.0014(7) -0.0028(7) -0.0038(6)
C31 0.031(3) 0.025(3) 0.016(3) 0.004(2) 0.006(2) -0.005(2)
C32 0.028(3) 0.012(2) 0.016(3) 0.002(2) 0.004(2) -0.007(2)
C33 0.027(3) 0.021(3) 0.011(3) -0.001(2) -0.001(2) -0.002(2)
C34 0.039(3) 0.018(3) 0.015(3) -0.001(2) -0.001(2) -0.003(2)
C35 0.036(3) 0.017(3) 0.015(3) -0.002(2) -0.002(2) 0.006(2)
C36 0.063(4) 0.024(3) 0.020(3) -0.004(2) 0.000(3) 0.003(3)
C37 0.058(4) 0.041(3) 0.020(3) -0.002(3) 0.017(3) 0.015(3)
C38 0.040(3) 0.063(4) 0.023(3) 0.001(3) 0.010(3) 0.000(3)
C39 0.040(3) 0.035(3) 0.025(3) -0.001(3) 0.004(3) -0.005(3)
C40 0.048(3) 0.044(3) 0.026(3) 0.005(3) -0.006(3) -0.018(3)
C41 0.072(4) 0.024(3) 0.048(4) 0.000(3) 0.005(3) -0.017(3)
C42 0.072(4) 0.049(4) 0.033(4) -0.012(3) -0.004(3) -0.019(3)
C43 0.055(4) 0.029(3) 0.025(3) 0.013(3) 0.002(3) 0.000(3)
C44 0.075(4) 0.029(3) 0.059(4) 0.009(3) -0.024(3) -0.025(3)
C45 0.065(4) 0.024(3) 0.032(3) 0.005(3) -0.006(3) 0.003(3)
C46 0.022(3) 0.022(3) 0.011(3) -0.006(2) 0.006(2) -0.006(2)
C47 0.020(3) 0.021(3) 0.021(3) -0.006(2) 0.000(2) -0.002(2)
C48 0.026(3) 0.017(2) 0.010(3) -0.005(2) 0.007(2) -0.002(2)
C49 0.024(3) 0.028(3) 0.005(3) -0.004(2) 0.004(2) -0.002(2)
C50 0.026(3) 0.019(3) 0.007(3) -0.001(2) 0.008(2) -0.004(2)
C51 0.030(3) 0.033(3) 0.015(3) -0.004(2) 0.009(2) -0.002(2)
C52 0.052(4) 0.022(3) 0.036(4) 0.004(3) 0.009(3) -0.009(3)
C53 0.033(3) 0.037(3) 0.037(3) -0.010(3) 0.006(3) -0.019(3)
C54 0.030(3) 0.035(3) 0.023(3) -0.008(2) 0.000(2) -0.011(2)
C55 0.030(3) 0.039(3) 0.043(4) -0.002(3) -0.003(3) 0.006(3)
C56 0.047(3) 0.026(3) 0.039(4) -0.004(3) -0.004(3) 0.006(3)
C57 0.038(3) 0.055(4) 0.045(4) -0.017(3) 0.012(3) 0.008(3)
C58 0.039(3) 0.036(3) 0.032(3) -0.002(3) -0.005(3) -0.012(3)
C59 0.054(4) 0.049(4) 0.029(3) 0.013(3) -0.011(3) -0.013(3)
C60 0.038(3) 0.043(3) 0.047(4) -0.008(3) -0.013(3) 0.007(3)

loop_
_geom_bond_atom_site_label_1
_geom_bond_atom_site_label_2
_geom_bond_distance
_geom_bond_site_symmetry_2
_geom_bond_publ_flag
Zr1 Cl1 2.4032(13) . ?
Zr1 Cl2 2.4239(13) . ?
Zr1 C18 2.484(4) . ?
Zr1 C3 2.496(4) . ?
Zr1 C19 2.507(4) . ?
Zr1 C2 2.511(4) . ?
Zr1 C4 2.557(4) . ?
Zr1 C17 2.564(5) . ?
Zr1 C1 2.637(5) . ?
Zr1 C16 2.638(4) . ?
Zr1 C20 2.641(5) . ?
Zr1 C5 2.657(4) . ?
Si1 C14 1.847(5) . ?
Si1 C13 1.856(5) . ?
Si1 C15 1.861(5) . ?
Si1 C2 1.870(4) . ?
Si2 C11 1.857(5) . ?
Si2 C10 1.853(5) . ?
Si2 C12 1.867(6) . ?
Si2 C4 1.877(4) . ?
Si3 C27 1.860(5) . ?
Si3 C25 1.864(5) . ?
Si3 C26 1.873(5) . ?
Si3 C17 1.894(5) . ?
Si4 C30 1.863(5) . ?
Si4 C28 1.863(5) . ?
Si4 C29 1.875(5) . ?
Si4 C19 1.887(4) . ?
C1 C5 1.409(6) . ?
C1 C9 1.418(6) . ?
C1 C2 1.453(6) . ?
C2 C3 1.433(6) . ?
C3 C4 1.415(6) . ?
C4 C5 1.449(6) . ?
C5 C6 1.402(6) . ?
C6 C7 1.336(7) . ?
C7 C8 1.413(7) . ?
C8 C9 1.360(7) . ?
C16 C24 1.422(6) . ?
C16 C20 1.452(6) . ?
C16 C17 1.439(6) . ?
C17 C18 1.421(6) . ?
C18 C19 1.409(6) . ?
C19 C20 1.433(6) . ?
C20 C21 1.401(6) . ?
C21 C22 1.358(6) . ?
C22 C23 1.415(7) . ?
C23 C24 1.361(6) . ?
Zr2 Cl4 2.4100(13) . ?
Zr2 Cl3 2.4148(13) . ?
Zr2 C48 2.485(4) . ?
Zr2 C33 2.493(4) . ?
Zr2 C32 2.500(5) . ?
Zr2 C49 2.537(4) . ?
Zr2 C47 2.544(4) . ?
Zr2 C34 2.570(5) . ?
Zr2 C31 2.610(5) . ?
Zr2 C46 2.621(4) . ?
Zr2 C50 2.635(4) . ?
Zr2 C35 2.669(5) . ?
Si5 C43 1.864(5) . ?
Si5 C44 1.862(5) . ?
Si5 C45 1.859(5) . ?
Si5 C32 1.884(4) . ?
Si6 C41 1.856(5) . ?
Si6 C40 1.859(5) . ?
Si6 C34 1.881(5) . ?
Si6 C42 1.876(5) . ?
Si7 C55 1.857(5) . ?
Si7 C56 1.858(5) . ?
Si7 C57 1.872(5) . ?
Si7 C47 1.882(5) . ?
Si8 C58 1.855(5) . ?
Si8 C59 1.867(5) . ?
Si8 C60 1.865(5) . ?
Si8 C49 1.876(5) . ?
C31 C39 1.418(7) . ?
C31 C35 1.413(6) . ?
C31 C32 1.446(6) . ?
C32 C33 1.412(6) . ?
C33 C34 1.425(6) . ?
C34 C35 1.446(6) . ?
C35 C36 1.434(6) . ?
C36 C37 1.361(7) . ?
C37 C38 1.394(7) . ?
C38 C39 1.355(7) . ?
C46 C54 1.402(6) . ?
C46 C50 1.424(6) . ?
C46 C47 1.452(6) . ?
C47 C48 1.409(6) . ?
C48 C49 1.414(6) . ?
C49 C50 1.442(6) . ?
C50 C51 1.410(6) . ?
C51 C52 1.355(7) . ?
C52 C53 1.410(7) . ?
C53 C54 1.362(7) . ?
